data_1542169
loop_
_publ_author_name
'Aurivillius, K.'

_publ_section_title
;
 Least-squares refinement of the crystal structure of Hg (O Hg)4 Br2
;
_journal_name_full 'Arkiv foer Kemi'
_journal_page_first 279
_journal_page_last 288
_journal_volume 28
_journal_year 1968
_chemical_formula_sum 'Br2 Hg5 O4'
_chemical_name_systematic 'Hg (Hg O)4 Br2'
_space_group_IT_number 72
_symmetry_space_group_name_Hall '-I 2 2c'
_symmetry_space_group_name_H-M 'I b a m'
_cell_angle_alpha 90
_cell_angle_beta 90
_cell_angle_gamma 90
_cell_formula_units_Z 4
_cell_length_a 11.888
_cell_length_b 6.185
_cell_length_c 11.746
_cell_volume 863.651
_citation_journal_id_ASTM ARKEAD
_cod_data_source_file Aurivillius_ARKEAD_1968_589.cif
_cod_data_source_block Br2Hg5O4
_cod_original_cell_volume 863.6514
_cod_database_code 1542169

loop_
_symmetry_equiv_pos_as_xyz
x,y,z
-x,-y,z
x,-y,-z+1/2
-x,y,-z+1/2
-x,-y,-z
x,y,-z
-x,y,z-1/2
x,-y,z-1/2
x+1/2,y+1/2,z+1/2
-x+1/2,-y+1/2,z+1/2
x+1/2,-y+1/2,-z+1
-x+1/2,y+1/2,-z+1
-x+1/2,-y+1/2,-z+1/2
x+1/2,y+1/2,-z+1/2
-x+1/2,y+1/2,z
x+1/2,-y+1/2,z

loop_
_atom_site_label
_atom_site_type_symbol
_atom_site_fract_x
_atom_site_fract_y
_atom_site_fract_z
_atom_site_occupancy
_atom_site_U_iso_or_equiv
O1 O-2 0.1391 0.1987 0.1746 1 0.0
Hg2 Hg+2 0.335 0 0.25 1 0.0
Br1 Br-1 0.3899 0.2258 0 1 0.0
Hg3 Hg+2 0.1412 0.2132 0 1 0.0
Hg1 Hg+2 0 0 0.25 1 0.0
